data_1546996
loop_
_publ_author_name
'He, Chun-Ting'
'Ye, Zi-Ming'
'Xu, Yantong'
'Zhou, Dong-Dong'
'Zhou, Hao-Long'
'Chen, Da'
'Zhang, Jie-Peng'
'Chen, Xiao-Ming'

_publ_section_title
;
 Hyperfine Adjustment of Flexible Pore-Surface Pockets Enables Smart
 Recognitions of Gas Size and Quadrupole Moment
;
_journal_name_full 'Chem. Sci.'
_journal_paper_doi 10.1039/C7SC03067C
_journal_year 2017
_chemical_formula_sum 'C8 H8 Cd2 N20'
_chemical_formula_weight 609.14
_chemical_name_systematic
; 
 ? 
;
_space_group_IT_number 198
_symmetry_cell_setting cubic
_symmetry_space_group_name_Hall 'P 2ac 2ab 3'
_symmetry_space_group_name_H-M 'P 21 3'
_atom_sites_solution_hydrogens geom
_atom_sites_solution_primary direct
_atom_sites_solution_secondary difmap
_audit_creation_method SHELXL-97
_audit_update_record
;
2017-07-12 deposited with the CCDC.
2017-09-11 downloaded from the CCDC.
;
_cell_angle_alpha 90.00
_cell_angle_beta 90.00
_cell_angle_gamma 90.00
_cell_formula_units_Z 12
_cell_length_a 18.6598(7)
_cell_length_b 18.6598(7)
_cell_length_c 18.6598(7)
_cell_measurement_reflns_used 9282
_cell_measurement_temperature 103(2)
_cell_measurement_theta_max 55.764
_cell_measurement_theta_min 4.881
_cell_volume 6497.1(4)
_computing_structure_refinement 'SHELXL-97 (Sheldrick, 1997)'
_computing_structure_solution 'SHELXS-97 (Sheldrick, 1990)'
_diffrn_ambient_temperature 103(2)
_diffrn_measured_fraction_theta_full 0.999
_diffrn_measured_fraction_theta_max 0.999
_diffrn_measurement_device_type CCD
_diffrn_measurement_method '/w scan'
_diffrn_radiation_monochromator graphite
_diffrn_radiation_source 'fine-focus sealed tube'
_diffrn_radiation_type MoK\a
_diffrn_radiation_wavelength 0.71073
_diffrn_reflns_av_R_equivalents 0.0372
_diffrn_reflns_av_sigmaI/netI 0.0254
_diffrn_reflns_limit_h_max 23
_diffrn_reflns_limit_h_min -14
_diffrn_reflns_limit_k_max 23
_diffrn_reflns_limit_k_min -21
_diffrn_reflns_limit_l_max 18
_diffrn_reflns_limit_l_min -23
_diffrn_reflns_number 25437
_diffrn_reflns_theta_full 25.98
_diffrn_reflns_theta_max 25.98
_diffrn_reflns_theta_min 1.09
_exptl_absorpt_coefficient_mu 2.004
_exptl_absorpt_correction_T_max 0.7269
_exptl_absorpt_correction_T_min 0.6900
_exptl_absorpt_correction_type multi-scan
_exptl_absorpt_process_details SADABS
_exptl_crystal_colour colorless
_exptl_crystal_density_diffrn 1.868
_exptl_crystal_density_method 'not measured'
_exptl_crystal_description block
_exptl_crystal_F_000 3504
_exptl_crystal_size_max 0.20
_exptl_crystal_size_mid 0.18
_exptl_crystal_size_min 0.17
_refine_diff_density_max 0.940
_refine_diff_density_min -0.427
_refine_diff_density_rms 0.094
_refine_ls_abs_structure_details 'Flack H D (1983), Acta Cryst. A39, 876-881'
_refine_ls_abs_structure_Flack 0.46(5)
_refine_ls_extinction_method none
_refine_ls_goodness_of_fit_ref 1.017
_refine_ls_hydrogen_treatment constr
_refine_ls_matrix_type full
_refine_ls_number_parameters 236
_refine_ls_number_reflns 4236
_refine_ls_number_restraints 0
_refine_ls_restrained_S_all 1.017
_refine_ls_R_factor_all 0.0255
_refine_ls_R_factor_gt 0.0246
_refine_ls_shift/su_max 0.000
_refine_ls_shift/su_mean 0.000
_refine_ls_structure_factor_coef Fsqd
_refine_ls_weighting_details 'calc w=1/[\s^2^(Fo^2^)+(0.0353P)^2^+6.4160P] where P=(Fo^2^+2Fc^2^)/3'
_refine_ls_weighting_scheme calc
_refine_ls_wR_factor_gt 0.0596
_refine_ls_wR_factor_ref 0.0603
_reflns_number_gt 4166
_reflns_number_total 4236
_reflns_threshold_expression >2sigma(I)
_cod_data_source_file c7sc03067c2.cif
_cod_data_source_block Cd3_6N2
_cod_depositor_comments
;
The following automatic conversions were performed:

'_symmetry_cell_setting' value 'Cubic' changed to 'cubic' according
to
/home/data/users/saulius/crontab/automatic-downloads/rss-feeds/RSC/lib/dictionaries/cif_core.dic
dictionary named 'cif_core.dic' version 2.4.2 from 2011-04-26.

Automatic conversion script
Id: cif_fix_values 4973 2017-02-22 13:04:09Z antanas 
;
_cod_original_sg_symbol_H-M P2(1)3
_cod_database_code 1546996

loop_
_symmetry_equiv_pos_as_xyz
'x, y, z'
'-x+1/2, -y, z+1/2'
'-x, y+1/2, -z+1/2'
'x+1/2, -y+1/2, -z'
'z, x, y'
'z+1/2, -x+1/2, -y'
'-z+1/2, -x, y+1/2'
'-z, x+1/2, -y+1/2'
'y, z, x'
'-y, z+1/2, -x+1/2'
'y+1/2, -z+1/2, -x'
'-y+1/2, -z, x+1/2'

loop_
_atom_site_label
_atom_site_type_symbol
_atom_site_fract_x
_atom_site_fract_y
_atom_site_fract_z
_atom_site_U_iso_or_equiv
_atom_site_adp_type
_atom_site_occupancy
_atom_site_symmetry_multiplicity
_atom_site_calc_flag
_atom_site_refinement_flags
Cd1 Cd 0.008296(19) 0.008296(19) 0.008296(19) 0.01029(14) Uani 1 3 d S
Cd2 Cd -0.11680(2) 0.11798(2) 0.14719(2) 0.01192(8) Uani 1 1 d .
Cd3 Cd -0.38243(2) 0.11757(2) 0.38243(2) 0.01129(12) Uani 1 3 d S
Cd4 Cd -0.25691(2) 0.24309(2) 0.25691(2) 0.01059(14) Uani 1 3 d S
N12 N -0.2673(2) 0.2530(2) 0.3828(2) 0.0131(10) Uani 1 1 d .
C10 C -0.2222(3) -0.0482(4) 0.0106(3) 0.0238(15) Uani 1 1 d .
H10A H -0.2619 -0.0766 -0.0038 0.029 Uiso 1 1 calc R
C11 C -0.0199(4) 0.2264(4) 0.2536(4) 0.0303(18) Uani 1 1 d .
H11A H 0.0243 0.2063 0.2383 0.036 Uiso 1 1 calc R
N7 N -0.1311(2) 0.2486(2) 0.2641(3) 0.0143(10) Uani 1 1 d .
N6 N -0.0250(3) 0.0387(3) 0.1817(2) 0.0146(11) Uani 1 1 d .
N5 N 0.0150(3) 0.0025(2) 0.1346(2) 0.0147(10) Uani 1 1 d .
N4 N -0.1168(2) -0.0025(2) 0.0167(2) 0.0114(10) Uani 1 1 d .
N3 N -0.0845(3) 0.2071(3) 0.2291(3) 0.0167(12) Uani 1 1 d .
N2 N -0.1558(3) 0.0281(3) 0.0689(3) 0.0159(10) Uani 1 1 d .
C20 C -0.0020(4) 0.0203(4) 0.2470(3) 0.0300(17) Uani 1 1 d .
H20A H -0.0203 0.0373 0.2913 0.036 Uiso 1 1 calc R
N8 N -0.2345(3) 0.3024(3) 0.4229(3) 0.0154(11) Uani 1 1 d .
N9 N 0.0616(3) -0.0393(3) 0.1687(3) 0.0162(11) Uani 1 1 d .
C27 C -0.0269(3) 0.2792(4) 0.3036(3) 0.0260(16) Uani 1 1 d .
H27A H 0.0105 0.3018 0.3297 0.031 Uiso 1 1 calc R
C28 C 0.0526(3) -0.0273(4) 0.2383(3) 0.0241(16) Uani 1 1 d .
H28A H 0.0797 -0.0485 0.2758 0.029 Uiso 1 1 calc R
N10 N -0.0970(3) 0.2925(3) 0.3085(3) 0.0176(12) Uani 1 1 d .
N1 N -0.3142(3) 0.2160(3) 0.4227(3) 0.0160(11) Uani 1 1 d .
C4 C -0.2615(3) 0.2969(3) 0.4910(3) 0.0199(14) Uani 1 1 d .
H4A H -0.2487 0.3247 0.5316 0.024 Uiso 1 1 calc R
N11 N -0.1561(3) -0.0494(3) -0.0194(3) 0.0167(11) Uani 1 1 d .
C7 C -0.2219(3) 0.0000(4) 0.0641(4) 0.0272(16) Uani 1 1 d .
H7A H -0.2617 0.0120 0.0936 0.033 Uiso 1 1 calc R
C91 C -0.3117(3) 0.2418(4) 0.4879(3) 0.0216(14) Uani 1 1 d .
H91A H -0.3399 0.2254 0.5271 0.026 Uiso 1 1 calc R
N13 N 0.1303(7) 0.1629(5) 0.1319(8) 0.054(3) Uiso 0.67 1 d P
N14 N -0.1372(4) 0.1307(4) 0.4070(4) 0.062(2) Uiso 1 1 d .
N15 N -0.0962(6) 0.1040(6) 0.3892(6) 0.096(3) Uiso 1 1 d .
N16 N -0.3947(7) -0.1053(7) 0.1053(7) 0.118(9) Uiso 1 3 d S
N17 N -0.3669(9) -0.1331(9) 0.1331(9) 0.155(13) Uiso 1 3 d S
N18 N -0.3355(9) 0.1607(10) 0.6691(9) 0.154(6) Uiso 1 1 d .
N19 N -0.3252(12) 0.1961(12) 0.6992(12) 0.235(11) Uiso 1 1 d .
N20 N -0.3587(9) 0.3814(10) 0.6417(9) 0.161(6) Uiso 1 1 d .
N21 N -0.4041(9) 0.3701(9) 0.6094(10) 0.169(7) Uiso 1 1 d .
N22 N 0.0516(12) -0.0516(12) 0.4484(12) 0.177(13) Uiso 1 3 d S
N23 N 0.024(2) -0.024(2) 0.476(2) 0.50(6) Uiso 1 3 d S

loop_
_atom_site_aniso_label
_atom_site_aniso_U_11
_atom_site_aniso_U_22
_atom_site_aniso_U_33
_atom_site_aniso_U_23
_atom_site_aniso_U_13
_atom_site_aniso_U_12
Cd1 0.01029(14) 0.01029(14) 0.01029(14) -0.00036(15) -0.00036(15) -0.00036(15)
Cd2 0.0125(2) 0.0115(2) 0.01180(17) -0.00135(17) 0.00149(16) 0.00205(16)
Cd3 0.01129(12) 0.01129(12) 0.01129(12) 0.00175(15) 0.00175(15) -0.00175(15)
Cd4 0.01059(14) 0.01059(14) 0.01059(14) 0.00060(15) 0.00060(15) -0.00060(15)
N12 0.011(2) 0.012(2) 0.016(2) 0.0008(19) -0.0023(18) -0.004(2)
C10 0.009(3) 0.039(4) 0.024(3) -0.017(3) -0.002(3) -0.008(3)
C11 0.015(3) 0.028(4) 0.048(5) -0.016(3) 0.000(3) 0.004(3)
N7 0.017(2) 0.010(2) 0.017(2) -0.004(2) 0.0026(19) -0.0015(19)
N6 0.014(3) 0.016(3) 0.014(2) -0.002(2) 0.003(2) 0.006(2)
N5 0.016(2) 0.013(3) 0.015(2) 0.0004(19) -0.002(2) 0.002(2)
N4 0.012(2) 0.012(2) 0.010(2) 0.001(2) 0.0033(18) 0.0031(18)
N3 0.011(2) 0.020(3) 0.019(3) -0.007(2) 0.003(2) 0.003(2)
N2 0.013(2) 0.019(3) 0.016(3) -0.004(2) 0.002(2) -0.002(2)
C20 0.055(5) 0.028(4) 0.007(3) 0.001(2) 0.006(3) -0.005(4)
N8 0.019(3) 0.015(2) 0.012(2) -0.002(2) -0.003(2) 0.001(2)
N9 0.017(3) 0.018(3) 0.013(2) 0.002(2) -0.0060(19) 0.002(2)
C27 0.016(3) 0.036(4) 0.026(4) -0.022(3) -0.010(3) -0.002(3)
C28 0.017(3) 0.035(4) 0.020(3) -0.008(3) 0.003(3) 0.008(3)
N10 0.013(2) 0.022(3) 0.017(3) -0.008(2) 0.000(2) -0.005(2)
N1 0.019(3) 0.013(2) 0.016(2) 0.001(2) 0.001(2) -0.009(2)
C4 0.018(3) 0.021(3) 0.020(3) -0.009(3) 0.009(3) -0.011(3)
N11 0.018(3) 0.019(3) 0.013(3) -0.003(2) -0.005(2) 0.000(2)
C7 0.010(3) 0.035(4) 0.036(4) -0.017(3) 0.006(3) 0.000(3)
C91 0.025(3) 0.026(3) 0.013(3) -0.002(3) 0.004(3) -0.003(3)

loop_
_atom_type_symbol
_atom_type_description
_atom_type_scat_dispersion_real
_atom_type_scat_dispersion_imag
_atom_type_scat_source
C C 0.0033 0.0016 'International Tables Vol C Tables 4.2.6.8 and 6.1.1.4'
H H 0.0000 0.0000 'International Tables Vol C Tables 4.2.6.8 and 6.1.1.4'
N N 0.0061 0.0033 'International Tables Vol C Tables 4.2.6.8 and 6.1.1.4'
Cd Cd -0.8075 1.2024 'International Tables Vol C Tables 4.2.6.8 and 6.1.1.4'

loop_
_geom_angle_atom_site_label_1
_geom_angle_atom_site_label_2
_geom_angle_atom_site_label_3
_geom_angle
_geom_angle_site_symmetry_1
_geom_angle_site_symmetry_3
N4 Cd1 N4 89.25(16) . 9
N4 Cd1 N4 89.25(16) . 5
N4 Cd1 N4 89.25(16) 9 5
N4 Cd1 N5 92.11(15) . 9
N4 Cd1 N5 88.96(18) 9 9
N4 Cd1 N5 177.74(16) 5 9
N4 Cd1 N5 88.96(18) . .
N4 Cd1 N5 177.74(16) 9 .
N4 Cd1 N5 92.11(15) 5 .
N5 Cd1 N5 89.72(16) 9 .
N4 Cd1 N5 177.74(16) . 5
N4 Cd1 N5 92.11(15) 9 5
N4 Cd1 N5 88.96(18) 5 5
N5 Cd1 N5 89.72(16) 9 5
N5 Cd1 N5 89.72(16) . 5
N3 Cd2 N2 176.50(19) . .
N3 Cd2 N8 86.75(16) . 11_455
N2 Cd2 N8 90.02(17) . 11_455
N3 Cd2 N9 89.94(19) . 9
N2 Cd2 N9 93.20(16) . 9
N8 Cd2 N9 175.24(19) 11_455 9
N3 Cd2 N6 94.64(16) . .
N2 Cd2 N6 86.94(18) . .
N8 Cd2 N6 94.20(17) 11_455 .
N9 Cd2 N6 89.47(17) 9 .
N3 Cd2 N10 91.74(17) . 11_455
N2 Cd2 N10 86.92(18) . 11_455
N8 Cd2 N10 90.21(18) 11_455 11_455
N9 Cd2 N10 86.47(17) 9 11_455
N6 Cd2 N10 172.43(15) . 11_455
N11 Cd3 N11 89.00(18) 7_455 12_455
N11 Cd3 N11 89.00(17) 7_455 2_455
N11 Cd3 N11 89.00(18) 12_455 2_455
N11 Cd3 N1 90.57(17) 7_455 .
N11 Cd3 N1 179.31(19) 12_455 .
N11 Cd3 N1 90.46(17) 2_455 .
N11 Cd3 N1 90.46(17) 7_455 8
N11 Cd3 N1 90.57(17) 12_455 8
N11 Cd3 N1 179.31(19) 2_455 8
N1 Cd3 N1 89.97(17) . 8
N11 Cd3 N1 179.31(19) 7_455 11_455
N11 Cd3 N1 90.46(17) 12_455 11_455
N11 Cd3 N1 90.57(17) 2_455 11_455
N1 Cd3 N1 89.97(17) . 11_455
N1 Cd3 N1 89.97(17) 8 11_455
N7 Cd4 N7 90.93(16) 8 .
N7 Cd4 N7 90.93(16) 8 11_455
N7 Cd4 N7 90.93(16) . 11_455
N7 Cd4 N12 87.77(15) 8 .
N7 Cd4 N12 91.24(18) . .
N7 Cd4 N12 177.49(16) 11_455 .
N7 Cd4 N12 91.24(18) 8 8
N7 Cd4 N12 177.49(16) . 8
N7 Cd4 N12 87.77(15) 11_455 8
N12 Cd4 N12 90.11(15) . 8
N7 Cd4 N12 177.49(16) 8 11_455
N7 Cd4 N12 87.77(15) . 11_455
N7 Cd4 N12 91.24(18) 11_455 11_455
N12 Cd4 N12 90.11(15) . 11_455
N12 Cd4 N12 90.11(15) 8 11_455
N8 N12 N1 110.1(4) . .
N8 N12 Cd4 124.9(4) . .
N1 N12 Cd4 124.4(3) . .
C7 C10 N11 108.4(6) . .
C7 C10 H10A 125.8 . .
N11 C10 H10A 125.8 . .
N3 C11 C27 110.0(6) . .
N3 C11 H11A 125.0 . .
C27 C11 H11A 125.0 . .
N10 N7 N3 110.6(4) . .
N10 N7 Cd4 122.7(4) . .
N3 N7 Cd4 126.6(4) . .
N5 N6 C20 106.9(5) . .
N5 N6 Cd2 123.0(3) . .
C20 N6 Cd2 130.1(4) . .
N9 N5 N6 110.3(4) . .
N9 N5 Cd1 122.6(3) . .
N6 N5 Cd1 127.1(4) . .
N11 N4 N2 110.4(4) . .
N11 N4 Cd1 125.0(3) . .
N2 N4 Cd1 123.5(3) . .
N7 N3 C11 105.2(5) . .
N7 N3 Cd2 124.4(4) . .
C11 N3 Cd2 130.3(4) . .
C7 N2 N4 106.5(5) . .
C7 N2 Cd2 127.4(4) . .
N4 N2 Cd2 126.0(4) . .
N6 C20 C28 107.4(6) . .
N6 C20 H20A 126.3 . .
C28 C20 H20A 126.3 . .
N12 N8 C4 107.4(5) . .
N12 N8 Cd2 125.4(4) . 8
C4 N8 Cd2 127.3(4) . 8
C28 N9 N5 106.6(5) . .
C28 N9 Cd2 125.6(4) . 5
N5 N9 Cd2 127.7(4) . 5
N10 C27 C11 106.0(5) . .
N10 C27 H27A 127.0 . .
C11 C27 H27A 127.0 . .
N9 C28 C20 108.8(6) . .
N9 C28 H28A 125.6 . .
C20 C28 H28A 125.6 . .
N7 N10 C27 108.2(5) . .
N7 N10 Cd2 127.8(4) . 8
C27 N10 Cd2 124.0(4) . 8
C91 N1 N12 107.7(5) . .
C91 N1 Cd3 127.0(4) . .
N12 N1 Cd3 125.2(4) . .
N8 C4 C91 105.4(6) . .
N8 C4 H4A 127.3 . .
C91 C4 H4A 127.3 . .
N4 N11 C10 106.5(5) . .
N4 N11 Cd3 125.8(4) . 2_454
C10 N11 Cd3 127.7(4) . 2_454
N2 C7 C10 108.3(6) . .
N2 C7 H7A 125.9 . .
C10 C7 H7A 125.9 . .
N1 C91 C4 109.5(6) . .
N1 C91 H91A 125.3 . .
C4 C91 H91A 125.3 . .
N13 N13 N13 60.000(4) 5 9

loop_
_geom_bond_atom_site_label_1
_geom_bond_atom_site_label_2
_geom_bond_distance
_geom_bond_site_symmetry_2
Cd1 N4 2.348(4) .
Cd1 N4 2.348(4) 9
Cd1 N4 2.348(4) 5
Cd1 N5 2.363(4) 9
Cd1 N5 2.363(4) .
Cd1 N5 2.363(4) 5
Cd2 N3 2.338(5) .
Cd2 N2 2.340(5) .
Cd2 N8 2.347(5) 11_455
Cd2 N9 2.353(5) 9
Cd2 N6 2.354(5) .
Cd2 N10 2.372(5) 11_455
Cd3 N11 2.343(5) 7_455
Cd3 N11 2.343(5) 12_455
Cd3 N11 2.343(5) 2_455
Cd3 N1 2.357(5) .
Cd3 N1 2.357(5) 8
Cd3 N1 2.357(5) 11_455
Cd4 N7 2.354(4) 8
Cd4 N7 2.354(4) .
Cd4 N7 2.354(4) 11_455
Cd4 N12 2.364(5) .
Cd4 N12 2.364(5) 8
Cd4 N12 2.364(5) 11_455
N12 N8 1.337(7) .
N12 N1 1.340(6) .
C10 C7 1.345(9) .
C10 N11 1.353(8) .
C10 H10A 0.9500 .
C11 N3 1.338(9) .
C11 C27 1.363(9) .
C11 H11A 0.9500 .
N7 N10 1.326(7) .
N7 N3 1.336(7) .
N6 N5 1.335(6) .
N6 C20 1.338(8) .
N5 N9 1.330(7) .
N4 N11 1.327(7) .
N4 N2 1.344(7) .
N2 C7 1.343(8) .
C20 C28 1.360(9) .
C20 H20A 0.9500 .
N8 C4 1.370(8) .
N8 Cd2 2.347(5) 8
N9 C28 1.329(8) .
N9 Cd2 2.353(5) 5
C27 N10 1.335(8) .
C27 H27A 0.9500 .
C28 H28A 0.9500 .
N10 Cd2 2.372(5) 8
N1 C91 1.310(8) .
C4 C91 1.392(9) .
C4 H4A 0.9500 .
N11 Cd3 2.343(5) 2_454
C7 H7A 0.9500 .
C91 H91A 0.9500 .
N13 N13 0.839(16) 5
N13 N13 0.839(16) 9
N14 N15 0.972(13) .
N16 N17 0.90(4) .
N18 N19 0.89(3) .
N20 N21 1.060(18) .
N22 N23 0.91(9) .
